data_7118607
loop_
_publ_author_name
'Itazaki, Masumi'
'Katsube, Shinya'
'Kamitani, Masahiro'
'Nakazawa, Hiroshi'

_publ_section_title
;
 Synthesis of vinylphosphines and unsymmetric diphosphines: iron-catalyzed
 selective hydrophosphination reaction of alkynes and vinylphosphines with
 secondary phosphines.
;
_journal_issue 15
_journal_name_full 'Chemical communications (Cambridge, England)'
_journal_page_first 3163
_journal_page_last 3166
_journal_paper_doi 10.1039/c5cc10185a
_journal_volume 52
_journal_year 2016
_chemical_formula_moiety 'C24 H29 Fe O P'
_chemical_formula_sum 'C24 H29 Fe O P'
_chemical_formula_weight 420.29
_space_group_IT_number 2
_symmetry_cell_setting triclinic
_symmetry_Int_Tables_number 2
_symmetry_space_group_name_Hall '-P 1'
_symmetry_space_group_name_H-M 'P -1'
_audit_update_record
;
2015-12-10 deposited with the CCDC.
2016-01-14 downloaded from the CCDC.
;
_cell_angle_alpha 74.635(7)
_cell_angle_beta 73.740(8)
_cell_angle_gamma 75.570(7)
_cell_formula_units_Z 2
_cell_length_a 8.282
_cell_length_b 9.82860(10)
_cell_length_c 14.55090(10)
_cell_measurement_reflns_used 2536
_cell_measurement_temperature 200(2)
_cell_measurement_theta_max 27.4739
_cell_measurement_theta_min 2.1884
_cell_volume 1076.66(6)
_computing_cell_refinement 'CrystalClear (Rigaku, 2001)'
_computing_data_collection 'CrystalClear (Rigaku, 2001)'
_computing_data_reduction 'CrystalClear (Rigaku, 2001)'
_computing_molecular_graphics 'Ortep-3 for Windows (Farrugia, 1997)'
_computing_publication_material SHELXL97
_computing_structure_refinement 'SHELXL-97 (Sheldrick, 1997)'
_computing_structure_solution 'SIR97 (Altomare <i>et al.</i>,  1999)'
_diffrn_ambient_temperature 200(2)
_diffrn_detector_area_resol_mean 7.32
_diffrn_measured_fraction_theta_full 0.988
_diffrn_measured_fraction_theta_max 0.964
_diffrn_measurement_details
;
scan:
    Number of images: 600
               Slice: -80.0000 - 100.0000
         Image width: 0.3000
            Exp time: 6.0000
       Rotation axis: Phi
               Omega: 0.0000
                 Chi: 0.0000
                 Phi: 0.0000
                 XTD: 55.3700
              2theta: 24.9794
scan:
    Number of images: 200
               Slice: -15.0000 - 45.0000
         Image width: 0.3000
            Exp time: 6.0000
       Rotation axis: Omega
               Omega: 0.0000
                 Chi: 90.0000
                 Phi: 0.0000
                 XTD: 55.3700
              2theta: 24.9794
scan:
    Number of images: 200
               Slice: -15.0000 - 45.0000
         Image width: 0.3000
            Exp time: 6.0000
       Rotation axis: Omega
               Omega: 0.0000
                 Chi: 90.0000
                 Phi: 90.0000
                 XTD: 55.3700
              2theta: 24.9794
scan:
    Number of images: 200
               Slice: -15.0000 - 45.0000
         Image width: 0.3000
            Exp time: 6.0000
       Rotation axis: Omega
               Omega: 0.0000
                 Chi: 90.0000
                 Phi: 180.0000
                 XTD: 55.3700
              2theta: 24.9794
scan:
    Number of images: 200
               Slice: -15.0000 - 45.0000
         Image width: 0.3000
            Exp time: 6.0000
       Rotation axis: Omega
               Omega: 0.0000
                 Chi: 90.0000
                 Phi: 270.0000
                 XTD: 55.3700
              2theta: 24.9794
scan:
    Number of images: 200
               Slice: -15.0000 - 45.0000
         Image width: 0.3000
            Exp time: 6.0000
       Rotation axis: Omega
               Omega: 0.0000
                 Chi: 45.0000
                 Phi: 0.0000
                 XTD: 55.3700
              2theta: 24.9794
scan:
    Number of images: 200
               Slice: -15.0000 - 45.0000
         Image width: 0.3000
            Exp time: 6.0000
       Rotation axis: Omega
               Omega: 0.0000
                 Chi: 45.0000
                 Phi: 90.0000
                 XTD: 55.3700
              2theta: 24.9794
scan:
    Number of images: 200
               Slice: -15.0000 - 45.0000
         Image width: 0.3000
            Exp time: 6.0000
       Rotation axis: Omega
               Omega: 0.0000
                 Chi: 45.0000
                 Phi: 180.0000
                 XTD: 55.3700
              2theta: 24.9794
scan:
    Number of images: 200
               Slice: -15.0000 - 45.0000
         Image width: 0.3000
            Exp time: 6.0000
       Rotation axis: Omega
               Omega: 0.0000
                 Chi: 45.0000
                 Phi: 270.0000
                 XTD: 55.3700
              2theta: 24.9794

;
_diffrn_measurement_device 'Mercury CCD (2x2 bin mode)'
_diffrn_measurement_device_details 'AFC7: Eulerian 3-circle'
_diffrn_measurement_device_type 'Rigaku/MSC Mercury CCD'
_diffrn_measurement_method '\w and \f'
_diffrn_radiation_detector CCD
_diffrn_radiation_monochromator 'Graphite Monochromator'
_diffrn_radiation_source 'Rotating Anode'
_diffrn_radiation_type MoK\a
_diffrn_radiation_wavelength 0.71070
_diffrn_reflns_av_R_equivalents 0.0252
_diffrn_reflns_av_sigmaI/netI 0.0330
_diffrn_reflns_limit_h_max 8
_diffrn_reflns_limit_h_min -10
_diffrn_reflns_limit_k_max 12
_diffrn_reflns_limit_k_min -12
_diffrn_reflns_limit_l_max 18
_diffrn_reflns_limit_l_min -18
_diffrn_reflns_number 12543
_diffrn_reflns_reduction_process 'Lp corrections applied'
_diffrn_reflns_theta_full 25.00
_diffrn_reflns_theta_max 27.48
_diffrn_reflns_theta_min 2.38
_diffrn_source_current 250.0000
_diffrn_source_power 12.5000
_diffrn_source_voltage 50.0000
_exptl_absorpt_coefficient_mu 0.785
_exptl_absorpt_correction_T_max 0.9618
_exptl_absorpt_correction_T_min 0.7189
_exptl_absorpt_correction_type multi-scan
_exptl_absorpt_process_details 'REQAB (Rigaku, 1998)'
_exptl_crystal_colour Orange
_exptl_crystal_density_diffrn 1.297
_exptl_crystal_density_method 'not measured'
_exptl_crystal_description Platelet
_exptl_crystal_F_000 444
_exptl_crystal_preparation 'mounted on the CryoLoop with Palaton oil and placed in N2 stream at 200(2) K'
_exptl_crystal_size_max 0.45
_exptl_crystal_size_mid 0.10
_exptl_crystal_size_min 0.05
_refine_diff_density_max 0.810
_refine_diff_density_min -0.257
_refine_diff_density_rms 0.054
_refine_ls_extinction_method none
_refine_ls_goodness_of_fit_ref 1.061
_refine_ls_hydrogen_treatment mixed
_refine_ls_matrix_type full
_refine_ls_number_parameters 254
_refine_ls_number_reflns 4765
_refine_ls_number_restraints 0
_refine_ls_restrained_S_all 1.061
_refine_ls_R_factor_all 0.0452
_refine_ls_R_factor_gt 0.0383
_refine_ls_shift/su_max 0.001
_refine_ls_shift/su_mean 0.000
_refine_ls_structure_factor_coef Fsqd
_refine_ls_weighting_details 'calc w=1/[\s^2^(Fo^2^)+(0.0429P)^2^+0.4577P] where P=(Fo^2^+2Fc^2^)/3'
_refine_ls_weighting_scheme calc
_refine_ls_wR_factor_gt 0.0895
_refine_ls_wR_factor_ref 0.0941
_reflns_number_gt 4198
_reflns_number_total 4765
_reflns_threshold_expression >2sigma(I)
_cod_data_source_file c5cc10185a2.cif
_cod_data_source_block KSY-123
_cod_depositor_comments
;
The following automatic conversions were performed:

'_exptl_absorpt_correction_type' value 'Multi-scan' changed to
'multi-scan' according to
/usr/data/users/saulius/crontab/automatic-downloads/rss-feeds/RSC/lib/dictionaries/cif_core.dic
dictionary named 'cif_core.dic' version 2.4.2 from 2011-04-26.

Automatic conversion script
Id: cif_fix_values 4268 2015-11-12 08:31:59Z antanas 

 Adding full bibliography for 7118599--7118607.cif.
;
_cod_original_cell_volume 1076.606(13)
_cod_original_sg_symbol_H-M P-1
_cod_database_code 7118607

loop_
_symmetry_equiv_pos_as_xyz
'x, y, z'
'-x, -y, -z'

loop_
_atom_site_label
_atom_site_type_symbol
_atom_site_fract_x
_atom_site_fract_y
_atom_site_fract_z
_atom_site_U_iso_or_equiv
_atom_site_adp_type
_atom_site_occupancy
_atom_site_symmetry_multiplicity
_atom_site_calc_flag
_atom_site_refinement_flags
Fe1 Fe 0.02221(3) -0.07398(3) 0.76826(2) 0.02518(10) Uani 1 1 d .
C1 C -0.0123(3) -0.2871(2) 0.81087(16) 0.0325(4) Uani 1 1 d .
C2 C -0.1462(3) -0.2012(2) 0.86996(15) 0.0323(4) Uani 1 1 d .
C3 C -0.2386(2) -0.0943(2) 0.80711(16) 0.0312(4) Uani 1 1 d .
C4 C -0.1640(3) -0.1153(2) 0.70880(16) 0.0320(4) Uani 1 1 d .
C5 C -0.0271(3) -0.2345(2) 0.71158(15) 0.0304(4) Uani 1 1 d .
C6 C 0.1081(3) -0.4177(2) 0.84871(19) 0.0454(6) Uani 1 1 d .
H6A H 0.0624 -0.5038 0.8560 0.068 Uiso 1 1 calc R
H6B H 0.1208 -0.4118 0.9124 0.068 Uiso 1 1 calc R
H6C H 0.2201 -0.4231 0.8025 0.068 Uiso 1 1 calc R
C7 C -0.1878(3) -0.2260(3) 0.97972(17) 0.0453(6) Uani 1 1 d .
H7A H -0.2401 -0.1344 1.0000 0.068 Uiso 1 1 calc R
H7B H -0.0824 -0.2670 1.0033 0.068 Uiso 1 1 calc R
H7C H -0.2680 -0.2927 1.0075 0.068 Uiso 1 1 calc R
C8 C -0.4008(3) 0.0075(3) 0.8393(2) 0.0488(6) Uani 1 1 d .
H8A H -0.4992 -0.0385 0.8513 0.073 Uiso 1 1 calc R
H8B H -0.4108 0.0948 0.7880 0.073 Uiso 1 1 calc R
H8C H -0.3984 0.0327 0.8997 0.073 Uiso 1 1 calc R
C9 C -0.2326(3) -0.0328(3) 0.62084(18) 0.0422(5) Uani 1 1 d .
H9A H -0.1407 -0.0374 0.5616 0.063 Uiso 1 1 calc R
H9B H -0.2763 0.0677 0.6264 0.063 Uiso 1 1 calc R
H9C H -0.3256 -0.0747 0.6170 0.063 Uiso 1 1 calc R
C10 C 0.0779(3) -0.3011(3) 0.62686(17) 0.0429(5) Uani 1 1 d .
H10A H 0.0207 -0.3723 0.6194 0.064 Uiso 1 1 calc R
H10B H 0.1914 -0.3482 0.6389 0.064 Uiso 1 1 calc R
H10C H 0.0903 -0.2263 0.5669 0.064 Uiso 1 1 calc R
C11 C 0.1137(3) -0.0597(2) 0.85881(16) 0.0372(5) Uani 1 1 d .
O1 O 0.1794(3) -0.0582(2) 0.91787(14) 0.0652(6) Uani 1 1 d .
C12 C 0.2656(3) -0.1074(2) 0.68454(18) 0.0401(5) Uani 1 1 d .
H12A H 0.3324 -0.0468 0.6962 0.060 Uiso 1 1 calc R
H12B H 0.2622 -0.0829 0.6152 0.060 Uiso 1 1 calc R
H12C H 0.3192 -0.2087 0.7020 0.060 Uiso 1 1 calc R
P1 P -0.00463(6) 0.15125(5) 0.69965(4) 0.02614(12) Uani 1 1 d .
H1P H -0.055(3) 0.187(2) 0.6171(16) 0.031(6) Uiso 1 1 d .
C13 C -0.1523(2) 0.2897(2) 0.76134(16) 0.0322(4) Uani 1 1 d .
C14 C -0.1995(3) 0.2657(3) 0.86187(19) 0.0471(6) Uani 1 1 d .
H14A H -0.1627 0.1740 0.8998 0.057 Uiso 1 1 calc R
C15 C -0.3015(4) 0.3757(4) 0.9086(2) 0.0675(9) Uani 1 1 d .
H15A H -0.3327 0.3593 0.9781 0.081 Uiso 1 1 calc R
C16 C -0.3565(4) 0.5080(4) 0.8535(3) 0.0718(10) Uani 1 1 d .
H16A H -0.4263 0.5825 0.8852 0.086 Uiso 1 1 calc R
C17 C -0.3116(3) 0.5328(3) 0.7536(3) 0.0594(8) Uani 1 1 d .
H17A H -0.3506 0.6243 0.7162 0.071 Uiso 1 1 calc R
C18 C -0.2097(3) 0.4252(2) 0.7067(2) 0.0422(5) Uani 1 1 d .
H18A H -0.1783 0.4432 0.6372 0.051 Uiso 1 1 calc R
C19 C 0.1864(2) 0.2324(2) 0.65547(15) 0.0287(4) Uani 1 1 d .
C20 C 0.2527(3) 0.2711(2) 0.72058(16) 0.0336(4) Uani 1 1 d .
H20A H 0.1959 0.2589 0.7879 0.040 Uiso 1 1 calc R
C21 C 0.4016(3) 0.3273(2) 0.68786(19) 0.0402(5) Uani 1 1 d .
H21A H 0.4451 0.3552 0.7325 0.048 Uiso 1 1 calc R
C22 C 0.4865(3) 0.3429(2) 0.5907(2) 0.0458(6) Uani 1 1 d .
H22A H 0.5893 0.3802 0.5686 0.055 Uiso 1 1 calc R
C23 C 0.4224(3) 0.3046(3) 0.5259(2) 0.0526(6) Uani 1 1 d .
H23A H 0.4811 0.3152 0.4589 0.063 Uiso 1 1 calc R
C24 C 0.2723(3) 0.2502(3) 0.55777(17) 0.0436(5) Uani 1 1 d .
H24A H 0.2280 0.2250 0.5123 0.052 Uiso 1 1 calc R

loop_
_atom_site_aniso_label
_atom_site_aniso_U_11
_atom_site_aniso_U_22
_atom_site_aniso_U_33
_atom_site_aniso_U_23
_atom_site_aniso_U_13
_atom_site_aniso_U_12
Fe1 0.02432(14) 0.02373(16) 0.02769(16) -0.00404(11) -0.00585(11) -0.00647(11)
C1 0.0355(10) 0.0228(10) 0.0379(12) -0.0034(8) -0.0056(9) -0.0096(8)
C2 0.0326(10) 0.0296(11) 0.0332(11) -0.0033(8) -0.0020(8) -0.0130(8)
C3 0.0254(9) 0.0291(10) 0.0389(12) -0.0048(9) -0.0041(8) -0.0107(8)
C4 0.0315(10) 0.0304(11) 0.0393(12) -0.0038(9) -0.0130(9) -0.0136(8)
C5 0.0333(10) 0.0276(10) 0.0327(11) -0.0057(8) -0.0050(8) -0.0135(8)
C6 0.0566(14) 0.0266(11) 0.0471(14) -0.0012(10) -0.0139(12) -0.0021(10)
C7 0.0518(14) 0.0429(14) 0.0340(13) -0.0023(10) 0.0014(10) -0.0149(11)
C8 0.0270(10) 0.0500(15) 0.0641(17) -0.0120(12) -0.0047(11) -0.0040(10)
C9 0.0470(12) 0.0426(13) 0.0457(14) -0.0040(10) -0.0244(11) -0.0140(10)
C10 0.0514(13) 0.0409(13) 0.0412(13) -0.0155(10) -0.0054(11) -0.0157(11)
C11 0.0328(10) 0.0403(12) 0.0370(12) -0.0018(10) -0.0083(9) -0.0106(9)
O1 0.0633(12) 0.0960(16) 0.0465(11) -0.0071(10) -0.0221(10) -0.0309(11)
C12 0.0378(11) 0.0317(12) 0.0497(14) -0.0104(10) -0.0053(10) -0.0080(9)
P1 0.0296(2) 0.0243(3) 0.0261(3) -0.0052(2) -0.0064(2) -0.00800(19)
C13 0.0266(9) 0.0301(11) 0.0431(12) -0.0133(9) -0.0060(9) -0.0072(8)
C14 0.0424(12) 0.0507(15) 0.0466(15) -0.0196(12) -0.0032(11) -0.0038(11)
C15 0.0553(16) 0.083(2) 0.065(2) -0.0445(18) 0.0079(14) -0.0077(16)
C16 0.0421(14) 0.063(2) 0.117(3) -0.059(2) 0.0015(17) -0.0013(13)
C17 0.0388(13) 0.0313(13) 0.108(3) -0.0241(15) -0.0115(15) -0.0025(10)
C18 0.0338(11) 0.0303(12) 0.0636(16) -0.0095(11) -0.0108(11) -0.0090(9)
C19 0.0322(9) 0.0216(9) 0.0312(11) -0.0061(8) -0.0035(8) -0.0071(8)
C20 0.0331(10) 0.0308(11) 0.0380(12) -0.0098(9) -0.0059(9) -0.0081(8)
C21 0.0345(11) 0.0322(12) 0.0580(15) -0.0116(10) -0.0131(10) -0.0081(9)
C22 0.0332(11) 0.0327(12) 0.0651(17) -0.0044(11) -0.0013(11) -0.0122(9)
C23 0.0500(14) 0.0539(16) 0.0433(14) -0.0067(12) 0.0127(11) -0.0209(12)
C24 0.0526(13) 0.0460(14) 0.0329(12) -0.0102(10) -0.0002(10) -0.0191(11)

loop_
_atom_type_symbol
_atom_type_description
_atom_type_scat_dispersion_real
_atom_type_scat_dispersion_imag
_atom_type_scat_source
C C 0.0033 0.0016 'International Tables Vol C Tables 4.2.6.8 and 6.1.1.4'
H H 0.0000 0.0000 'International Tables Vol C Tables 4.2.6.8 and 6.1.1.4'
O O 0.0106 0.0060 'International Tables Vol C Tables 4.2.6.8 and 6.1.1.4'
P P 0.1023 0.0942 'International Tables Vol C Tables 4.2.6.8 and 6.1.1.4'
Fe Fe 0.3463 0.8444 'International Tables Vol C Tables 4.2.6.8 and 6.1.1.4'

loop_
_geom_angle_atom_site_label_1
_geom_angle_atom_site_label_2
_geom_angle_atom_site_label_3
_geom_angle
C11 Fe1 C12 86.63(10)
C11 Fe1 C1 102.37(9)
C12 Fe1 C1 98.12(9)
C11 Fe1 C2 92.32(9)
C12 Fe1 C2 136.81(9)
C1 Fe1 C2 40.07(8)
C11 Fe1 C3 118.39(9)
C12 Fe1 C3 152.28(9)
C1 Fe1 C3 66.58(8)
C2 Fe1 C3 39.19(8)
C11 Fe1 C5 139.80(9)
C12 Fe1 C5 87.41(8)
C1 Fe1 C5 39.57(8)
C2 Fe1 C5 66.25(8)
C3 Fe1 C5 65.94(8)
C11 Fe1 C4 157.14(10)
C12 Fe1 C4 113.81(9)
C1 Fe1 C4 66.08(8)
C2 Fe1 C4 65.96(8)
C3 Fe1 C4 39.55(8)
C5 Fe1 C4 38.77(8)
C11 Fe1 P1 94.90(8)
C12 Fe1 P1 89.28(7)
C1 Fe1 P1 161.53(6)
C2 Fe1 P1 133.73(6)
C3 Fe1 P1 99.48(6)
C5 Fe1 P1 124.73(6)
C4 Fe1 P1 95.45(6)
C5 C1 C2 107.73(17)
C5 C1 C6 126.4(2)
C2 C1 C6 125.6(2)
C5 C1 Fe1 71.75(11)
C2 C1 Fe1 70.56(12)
C6 C1 Fe1 128.09(15)
C3 C2 C1 108.10(18)
C3 C2 C7 125.9(2)
C1 C2 C7 125.95(19)
C3 C2 Fe1 70.98(11)
C1 C2 Fe1 69.36(12)
C7 C2 Fe1 128.05(15)
C2 C3 C4 107.69(18)
C2 C3 C8 125.7(2)
C4 C3 C8 126.03(19)
C2 C3 Fe1 69.83(11)
C4 C3 Fe1 70.61(11)
C8 C3 Fe1 131.91(16)
C5 C4 C3 108.36(17)
C5 C4 C9 126.4(2)
C3 C4 C9 125.0(2)
C5 C4 Fe1 70.59(11)
C3 C4 Fe1 69.84(11)
C9 C4 Fe1 129.75(15)
C4 C5 C1 108.08(18)
C4 C5 C10 126.41(19)
C1 C5 C10 125.40(19)
C4 C5 Fe1 70.64(11)
C1 C5 Fe1 68.68(11)
C10 C5 Fe1 129.18(15)
C1 C6 H6A 109.5
C1 C6 H6B 109.5
H6A C6 H6B 109.5
C1 C6 H6C 109.5
H6A C6 H6C 109.5
H6B C6 H6C 109.5
C2 C7 H7A 109.5
C2 C7 H7B 109.5
H7A C7 H7B 109.5
C2 C7 H7C 109.5
H7A C7 H7C 109.5
H7B C7 H7C 109.5
C3 C8 H8A 109.5
C3 C8 H8B 109.5
H8A C8 H8B 109.5
C3 C8 H8C 109.5
H8A C8 H8C 109.5
H8B C8 H8C 109.5
C4 C9 H9A 109.5
C4 C9 H9B 109.5
H9A C9 H9B 109.5
C4 C9 H9C 109.5
H9A C9 H9C 109.5
H9B C9 H9C 109.5
C5 C10 H10A 109.5
C5 C10 H10B 109.5
H10A C10 H10B 109.5
C5 C10 H10C 109.5
H10A C10 H10C 109.5
H10B C10 H10C 109.5
O1 C11 Fe1 176.0(2)
Fe1 C12 H12A 109.5
Fe1 C12 H12B 109.5
H12A C12 H12B 109.5
Fe1 C12 H12C 109.5
H12A C12 H12C 109.5
H12B C12 H12C 109.5
C19 P1 C13 99.59(9)
C19 P1 Fe1 118.72(6)
C13 P1 Fe1 121.93(7)
C19 P1 H1P 97.7(9)
C13 P1 H1P 99.0(9)
Fe1 P1 H1P 115.5(9)
C14 C13 C18 119.0(2)
C14 C13 P1 120.58(17)
C18 C13 P1 120.31(18)
C13 C14 C15 120.3(3)
C13 C14 H14A 119.9
C15 C14 H14A 119.9
C16 C15 C14 119.7(3)
C16 C15 H15A 120.1
C14 C15 H15A 120.1
C17 C16 C15 120.6(3)
C17 C16 H16A 119.7
C15 C16 H16A 119.7
C16 C17 C18 120.1(3)
C16 C17 H17A 119.9
C18 C17 H17A 119.9
C17 C18 C13 120.3(3)
C17 C18 H18A 119.8
C13 C18 H18A 119.8
C24 C19 C20 118.76(19)
C24 C19 P1 120.92(16)
C20 C19 P1 120.24(16)
C21 C20 C19 120.4(2)
C21 C20 H20A 119.8
C19 C20 H20A 119.8
C22 C21 C20 120.2(2)
C22 C21 H21A 119.9
C20 C21 H21A 119.9
C23 C22 C21 119.9(2)
C23 C22 H22A 120.0
C21 C22 H22A 120.0
C22 C23 C24 120.3(2)
C22 C23 H23A 119.9
C24 C23 H23A 119.9
C23 C24 C19 120.5(2)
C23 C24 H24A 119.7
C19 C24 H24A 119.7

loop_
_geom_bond_atom_site_label_1
_geom_bond_atom_site_label_2
_geom_bond_distance
Fe1 C11 1.743(2)
Fe1 C12 2.040(2)
Fe1 C1 2.089(2)
Fe1 C2 2.105(2)
Fe1 C3 2.1202(19)
Fe1 C5 2.130(2)
Fe1 C4 2.1305(18)
Fe1 P1 2.1575(6)
C1 C5 1.429(3)
C1 C2 1.437(3)
C1 C6 1.497(3)
C2 C3 1.417(3)
C2 C7 1.502(3)
C3 C4 1.438(3)
C3 C8 1.500(3)
C4 C5 1.414(3)
C4 C9 1.499(3)
C5 C10 1.499(3)
C6 H6A 0.9800
C6 H6B 0.9800
C6 H6C 0.9800
C7 H7A 0.9800
C7 H7B 0.9800
C7 H7C 0.9800
C8 H8A 0.9800
C8 H8B 0.9800
C8 H8C 0.9800
C9 H9A 0.9800
C9 H9B 0.9800
C9 H9C 0.9800
C10 H10A 0.9800
C10 H10B 0.9800
C10 H10C 0.9800
C11 O1 1.144(3)
C12 H12A 0.9800
C12 H12B 0.9800
C12 H12C 0.9800
P1 C19 1.827(2)
P1 C13 1.832(2)
P1 H1P 1.31(2)
C13 C14 1.375(3)
C13 C18 1.402(3)
C14 C15 1.399(4)
C14 H14A 0.9500
C15 C16 1.378(5)
C15 H15A 0.9500
C16 C17 1.366(5)
C16 H16A 0.9500
C17 C18 1.382(4)
C17 H17A 0.9500
C18 H18A 0.9500
C19 C24 1.386(3)
C19 C20 1.389(3)
C20 C21 1.387(3)
C20 H20A 0.9500
C21 C22 1.378(4)
C21 H21A 0.9500
C22 C23 1.372(4)
C22 H22A 0.9500
C23 C24 1.386(3)
C23 H23A 0.9500
C24 H24A 0.9500

loop_
_geom_torsion_atom_site_label_1
_geom_torsion_atom_site_label_2
_geom_torsion_atom_site_label_3
_geom_torsion_atom_site_label_4
_geom_torsion
C11 Fe1 C1 C5 -164.17(13)
C12 Fe1 C1 C5 -75.86(13)
C2 Fe1 C1 C5 117.15(17)
C3 Fe1 C1 C5 80.01(12)
C4 Fe1 C1 C5 36.66(12)
P1 Fe1 C1 C5 36.9(3)
C11 Fe1 C1 C2 78.68(13)
C12 Fe1 C1 C2 166.99(13)
C3 Fe1 C1 C2 -37.14(12)
C5 Fe1 C1 C2 -117.15(17)
C4 Fe1 C1 C2 -80.50(13)
P1 Fe1 C1 C2 -80.2(2)
C11 Fe1 C1 C6 -41.8(2)
C12 Fe1 C1 C6 46.5(2)
C2 Fe1 C1 C6 -120.5(3)
C3 Fe1 C1 C6 -157.6(2)
C5 Fe1 C1 C6 122.3(3)
C4 Fe1 C1 C6 159.0(2)
P1 Fe1 C1 C6 159.27(15)
C5 C1 C2 C3 -1.8(2)
C6 C1 C2 C3 -175.8(2)
Fe1 C1 C2 C3 60.69(14)
C5 C1 C2 C7 174.77(19)
C6 C1 C2 C7 0.8(3)
Fe1 C1 C2 C7 -122.7(2)
C5 C1 C2 Fe1 -62.52(14)
C6 C1 C2 Fe1 123.5(2)
C11 Fe1 C2 C3 134.70(14)
C12 Fe1 C2 C3 -137.75(15)
C1 Fe1 C2 C3 -118.75(17)
C5 Fe1 C2 C3 -80.48(13)
C4 Fe1 C2 C3 -37.92(12)
P1 Fe1 C2 C3 35.65(15)
C11 Fe1 C2 C1 -106.55(13)
C12 Fe1 C2 C1 -19.00(18)
C3 Fe1 C2 C1 118.75(17)
C5 Fe1 C2 C1 38.26(12)
C4 Fe1 C2 C1 80.83(13)
P1 Fe1 C2 C1 154.40(10)
C11 Fe1 C2 C7 13.6(2)
C12 Fe1 C2 C7 101.1(2)
C1 Fe1 C2 C7 120.1(2)
C3 Fe1 C2 C7 -121.1(2)
C5 Fe1 C2 C7 158.4(2)
C4 Fe1 C2 C7 -159.0(2)
P1 Fe1 C2 C7 -85.5(2)
C1 C2 C3 C4 1.1(2)
C7 C2 C3 C4 -175.5(2)
Fe1 C2 C3 C4 60.76(13)
C1 C2 C3 C8 172.6(2)
C7 C2 C3 C8 -4.0(3)
Fe1 C2 C3 C8 -127.7(2)
C1 C2 C3 Fe1 -59.68(14)
C7 C2 C3 Fe1 123.7(2)
C11 Fe1 C3 C2 -53.84(16)
C12 Fe1 C3 C2 98.4(2)
C1 Fe1 C3 C2 37.96(12)
C5 Fe1 C3 C2 81.36(13)
C4 Fe1 C3 C2 118.20(17)
P1 Fe1 C3 C2 -154.72(11)
C11 Fe1 C3 C4 -172.04(13)
C12 Fe1 C3 C4 -19.8(2)
C1 Fe1 C3 C4 -80.24(13)
C2 Fe1 C3 C4 -118.20(17)
C5 Fe1 C3 C4 -36.84(12)
P1 Fe1 C3 C4 87.08(11)
C11 Fe1 C3 C8 66.5(2)
C12 Fe1 C3 C8 -141.3(2)
C1 Fe1 C3 C8 158.3(2)
C2 Fe1 C3 C8 120.3(3)
C5 Fe1 C3 C8 -158.3(2)
C4 Fe1 C3 C8 -121.5(3)
P1 Fe1 C3 C8 -34.4(2)
C2 C3 C4 C5 0.1(2)
C8 C3 C4 C5 -171.4(2)
Fe1 C3 C4 C5 60.34(13)
C2 C3 C4 C9 174.67(19)
C8 C3 C4 C9 3.2(3)
Fe1 C3 C4 C9 -125.1(2)
C2 C3 C4 Fe1 -60.26(13)
C8 C3 C4 Fe1 128.3(2)
C11 Fe1 C4 C5 -100.7(3)
C12 Fe1 C4 C5 51.06(14)
C1 Fe1 C4 C5 -37.40(12)
C2 Fe1 C4 C5 -81.45(13)
C3 Fe1 C4 C5 -119.02(17)
P1 Fe1 C4 C5 142.68(11)
C11 Fe1 C4 C3 18.3(3)
C12 Fe1 C4 C3 170.08(12)
C1 Fe1 C4 C3 81.62(13)
C2 Fe1 C4 C3 37.57(12)
C5 Fe1 C4 C3 119.02(17)
P1 Fe1 C4 C3 -98.30(11)
C11 Fe1 C4 C9 137.5(3)
C12 Fe1 C4 C9 -70.7(2)
C1 Fe1 C4 C9 -159.1(2)
C2 Fe1 C4 C9 156.8(2)
C3 Fe1 C4 C9 119.3(3)
C5 Fe1 C4 C9 -121.7(3)
P1 Fe1 C4 C9 21.0(2)
C3 C4 C5 C1 -1.2(2)
C9 C4 C5 C1 -175.70(19)
Fe1 C4 C5 C1 58.66(13)
C3 C4 C5 C10 175.17(19)
C9 C4 C5 C10 0.7(3)
Fe1 C4 C5 C10 -125.0(2)
C3 C4 C5 Fe1 -59.87(13)
C9 C4 C5 Fe1 125.6(2)
C2 C1 C5 C4 1.9(2)
C6 C1 C5 C4 175.8(2)
Fe1 C1 C5 C4 -59.88(14)
C2 C1 C5 C10 -174.56(19)
C6 C1 C5 C10 -0.6(3)
Fe1 C1 C5 C10 123.7(2)
C2 C1 C5 Fe1 61.75(14)
C6 C1 C5 Fe1 -124.3(2)
C11 Fe1 C5 C4 143.75(15)
C12 Fe1 C5 C4 -134.58(13)
C1 Fe1 C5 C4 119.36(17)
C2 Fe1 C5 C4 80.62(13)
C3 Fe1 C5 C4 37.58(12)
P1 Fe1 C5 C4 -47.25(14)
C11 Fe1 C5 C1 24.39(19)
C12 Fe1 C5 C1 106.06(13)
C2 Fe1 C5 C1 -38.74(12)
C3 Fe1 C5 C1 -81.78(13)
C4 Fe1 C5 C1 -119.36(17)
P1 Fe1 C5 C1 -166.61(10)
C11 Fe1 C5 C10 -94.6(2)
C12 Fe1 C5 C10 -12.9(2)
C1 Fe1 C5 C10 -119.0(2)
C2 Fe1 C5 C10 -157.7(2)
C3 Fe1 C5 C10 159.3(2)
C4 Fe1 C5 C10 121.7(2)
P1 Fe1 C5 C10 74.4(2)
C12 Fe1 C11 O1 -56(3)
C1 Fe1 C11 O1 42(3)
C2 Fe1 C11 O1 81(3)
C3 Fe1 C11 O1 112(3)
C5 Fe1 C11 O1 26(3)
C4 Fe1 C11 O1 98(3)
P1 Fe1 C11 O1 -145(3)
C11 Fe1 P1 C19 57.36(11)
C12 Fe1 P1 C19 -29.19(10)
C1 Fe1 P1 C19 -143.3(2)
C2 Fe1 P1 C19 155.32(11)
C3 Fe1 P1 C19 177.25(9)
C5 Fe1 P1 C19 -115.54(10)
C4 Fe1 P1 C19 -143.05(10)
C11 Fe1 P1 C13 -67.06(10)
C12 Fe1 P1 C13 -153.61(10)
C1 Fe1 P1 C13 92.3(2)
C2 Fe1 P1 C13 30.90(11)
C3 Fe1 P1 C13 52.82(10)
C5 Fe1 P1 C13 120.04(10)
C4 Fe1 P1 C13 92.53(9)
C19 P1 C13 C14 -107.37(19)
Fe1 P1 C13 C14 25.4(2)
C19 P1 C13 C18 68.27(18)
Fe1 P1 C13 C18 -158.93(14)
C18 C13 C14 C15 -0.7(3)
P1 C13 C14 C15 175.0(2)
C13 C14 C15 C16 0.8(4)
C14 C15 C16 C17 -0.3(5)
C15 C16 C17 C18 -0.3(4)
C16 C17 C18 C13 0.3(4)
C14 C13 C18 C17 0.2(3)
P1 C13 C18 C17 -175.55(17)
C13 P1 C19 C24 -127.50(18)
Fe1 P1 C19 C24 97.73(18)
C13 P1 C19 C20 55.61(18)
Fe1 P1 C19 C20 -79.15(17)
C24 C19 C20 C21 0.5(3)
P1 C19 C20 C21 177.41(16)
C19 C20 C21 C22 -1.2(3)
C20 C21 C22 C23 0.9(3)
C21 C22 C23 C24 0.1(4)
C22 C23 C24 C19 -0.8(4)
C20 C19 C24 C23 0.5(3)
P1 C19 C24 C23 -176.41(19)
